data_4318753
loop_
_publ_author_name
'Evan Freiberg'
'William M. Davis'
'Terrence Nicholson'
'Alan Davison'
'Alun G. Jones'

_publ_section_title
;
 Reduction of the Pertechnetate Anion with Bidentate Phosphine Ligands
;
_journal_name_full 'Inorganic Chemistry'
_journal_page_first 5667
_journal_page_last 5674
_journal_paper_doi 10.1021/ic020032i
_journal_volume 41
_journal_year 2002
_chemical_formula_moiety '[TcCl2(Ph2P(O)py-N,O)2](PF6)'
_chemical_formula_sum 'C34 H28 Cl2 F6 N2 O2 P3 Tc'
_chemical_formula_weight 872.39
_chemical_name_systematic
;
  ?
;
_space_group_IT_number 15
_symmetry_cell_setting monoclinic
_symmetry_space_group_name_Hall '-C 2yc'
_symmetry_space_group_name_H-M 'C 1 2/c 1'
_atom_sites_solution_hydrogens geom
_atom_sites_solution_primary direct
_atom_sites_solution_secondary difmap
_audit_creation_method SHELXL-97
_cell_angle_alpha 90.00
_cell_angle_beta 94.28(3)
_cell_angle_gamma 90.00
_cell_formula_units_Z 4
_cell_length_a 28.813(17)
_cell_length_b 7.859(5)
_cell_length_c 15.229(6)
_cell_measurement_temperature 293(2)
_cell_volume 3439(3)
_computing_cell_refinement 'Bruker SMART'
_computing_data_collection 'Bruker SMART'
_computing_data_reduction 'Bruker SHELXTL'
_computing_molecular_graphics 'Bruker SHELXTL'
_computing_publication_material 'Bruker SHELXTL'
_computing_structure_refinement 'SHELXL-97 (Sheldrick, 1997)'
_computing_structure_solution 'SHELXS-97 (Sheldrick, 1990)'
_diffrn_ambient_temperature 293(2)
_diffrn_measured_fraction_theta_full 0.998
_diffrn_measured_fraction_theta_max 0.998
_diffrn_measurement_device_type 'CCD area detector'
_diffrn_measurement_method 'phi and omega scans'
_diffrn_radiation_monochromator graphite
_diffrn_radiation_source 'fine-focus sealed tube'
_diffrn_radiation_type MoK\a
_diffrn_radiation_wavelength 0.71073
_diffrn_reflns_av_R_equivalents 0.0471
_diffrn_reflns_av_sigmaI/netI 0.0409
_diffrn_reflns_limit_h_max 32
_diffrn_reflns_limit_h_min -31
_diffrn_reflns_limit_k_max 7
_diffrn_reflns_limit_k_min -8
_diffrn_reflns_limit_l_max 16
_diffrn_reflns_limit_l_min -14
_diffrn_reflns_number 6745
_diffrn_reflns_theta_full 23.26
_diffrn_reflns_theta_max 23.26
_diffrn_reflns_theta_min 2.68
_exptl_absorpt_coefficient_mu 0.783
_exptl_absorpt_correction_type none
_exptl_crystal_colour orange
_exptl_crystal_density_diffrn 1.685
_exptl_crystal_density_method 'not measured'
_exptl_crystal_description plate
_exptl_crystal_F_000 1752
_exptl_crystal_size_max .05
_exptl_crystal_size_mid .1
_exptl_crystal_size_min .3
_refine_diff_density_max 0.586
_refine_diff_density_min -0.484
_refine_diff_density_rms 0.084
_refine_ls_extinction_method none
_refine_ls_goodness_of_fit_ref 1.274
_refine_ls_hydrogen_treatment mixed
_refine_ls_matrix_type full
_refine_ls_number_parameters 229
_refine_ls_number_reflns 2474
_refine_ls_number_restraints 0
_refine_ls_restrained_S_all 1.274
_refine_ls_R_factor_all 0.0655
_refine_ls_R_factor_gt 0.0539
_refine_ls_shift/su_max 0.001
_refine_ls_shift/su_mean 0.000
_refine_ls_structure_factor_coef Fsqd
_refine_ls_weighting_details 'calc w=1/[\s^2^(Fo^2^)+(0.0369P)^2^+12.6516P] where P=(Fo^2^+2Fc^2^)/3'
_refine_ls_weighting_scheme calc
_refine_ls_wR_factor_gt 0.1074
_refine_ls_wR_factor_ref 0.1109
_reflns_number_gt 2187
_reflns_number_total 2474
_reflns_threshold_expression >2sigma(I)
_cod_data_source_file ic020032i_4.cif
_cod_data_source_block 00250t
_cod_depositor_comments
;
The following automatic conversions were performed:

'_symmetry_cell_setting' value 'Monoclinic' changed to 'monoclinic'
according to the built-in table from CIF Core dictionary named
'cif_core.dic' version 2.4.1 from 2010-06-29.

Automatic conversion script
Id: cif_fix_values 1646 2011-03-28 12:23:43Z adriana 
;
_cod_database_code 4318753

loop_
_symmetry_equiv_pos_as_xyz
'x, y, z'
'-x, y, -z+1/2'
'x+1/2, y+1/2, z'
'-x+1/2, y+1/2, -z+1/2'
'-x, -y, -z'
'x, -y, z-1/2'
'-x+1/2, -y+1/2, -z'
'x+1/2, -y+1/2, z-1/2'

loop_
_atom_site_label
_atom_site_type_symbol
_atom_site_fract_x
_atom_site_fract_y
_atom_site_fract_z
_atom_site_U_iso_or_equiv
_atom_site_adp_type
_atom_site_occupancy
_atom_site_symmetry_multiplicity
_atom_site_calc_flag
_atom_site_refinement_flags
_atom_site_disorder_assembly
_atom_site_disorder_group
Tc Tc 0.2500 0.2500 0.5000 0.0233(2) Uani 1 2 d S . .
Cl Cl 0.28223(5) 0.01379(19) 0.57724(9) 0.0367(4) Uani 1 1 d . . .
P1 P 0.15259(5) 0.08922(19) 0.52442(9) 0.0268(3) Uani 1 1 d . . .
P2 P 0.0000 0.7605(3) 0.2500 0.0442(6) Uani 1 2 d S . .
F1 F 0.0000 0.9603(8) 0.2500 0.0808(19) Uani 1 2 d S . .
F2 F 0.05394(15) 0.7594(7) 0.2806(3) 0.0874(14) Uani 1 1 d . . .
F3 F 0.0000 0.5575(8) 0.2500 0.0799(19) Uani 1 2 d S . .
F4 F -0.01188(16) 0.7596(6) 0.3506(3) 0.0761(13) Uani 1 1 d . . .
O1 O 0.18840(11) 0.2148(4) 0.5642(2) 0.0278(9) Uani 1 1 d . . .
N1 N 0.21633(14) 0.0822(5) 0.4065(3) 0.0262(10) Uani 1 1 d . . .
C1 C 0.17678(17) 0.0021(7) 0.4274(3) 0.0261(12) Uani 1 1 d . . .
C2 C 0.15516(19) -0.1190(7) 0.3735(3) 0.0348(13) Uani 1 1 d . . .
H2 H 0.1283 -0.1723 0.3896 0.042 Uiso 1 1 calc R . .
C3 C 0.1739(2) -0.1611(8) 0.2947(4) 0.0395(15) Uani 1 1 d . . .
H3 H 0.1601 -0.2440 0.2577 0.047 Uiso 1 1 calc R . .
C4 C 0.2132(2) -0.0768(8) 0.2729(4) 0.0395(15) Uani 1 1 d . . .
H4 H 0.2261 -0.0996 0.2199 0.047 Uiso 1 1 calc R . .
C5 C 0.23356(19) 0.0421(7) 0.3307(3) 0.0351(14) Uani 1 1 d . . .
H5 H 0.2605 0.0966 0.3158 0.042 Uiso 1 1 calc R . .
C6 C 0.13911(18) -0.0805(7) 0.5957(3) 0.0320(13) Uani 1 1 d . . .
C7 C 0.1039(2) -0.0577(8) 0.6533(4) 0.0415(15) Uani 1 1 d . . .
H7 H 0.0869 0.0431 0.6520 0.050 Uiso 1 1 calc R . .
C8 C 0.0942(2) -0.1842(9) 0.7121(4) 0.0465(17) Uani 1 1 d . . .
H8 H 0.0712 -0.1674 0.7509 0.056 Uiso 1 1 calc R . .
C9 C 0.1183(2) -0.3335(10) 0.7136(5) 0.062(2) Uani 1 1 d . . .
H9 H 0.1114 -0.4183 0.7531 0.074 Uiso 1 1 calc R . .
C10 C 0.1527(3) -0.3598(10) 0.6569(5) 0.070(2) Uani 1 1 d . . .
H10 H 0.1685 -0.4629 0.6576 0.084 Uiso 1 1 calc R . .
C11 C 0.1637(2) -0.2320(8) 0.5988(4) 0.0473(16) Uani 1 1 d . . .
H11 H 0.1876 -0.2485 0.5619 0.057 Uiso 1 1 calc R . .
C12 C 0.09994(18) 0.1941(7) 0.4869(3) 0.0304(13) Uani 1 1 d . . .
C13 C 0.0991(2) 0.3696(8) 0.4780(4) 0.0453(16) Uani 1 1 d . . .
H13 H 0.1255 0.4331 0.4945 0.054 Uiso 1 1 calc R . .
C14 C 0.0593(2) 0.4494(9) 0.4450(5) 0.063(2) Uani 1 1 d . . .
H14 H 0.0586 0.5674 0.4400 0.076 Uiso 1 1 calc R . .
C15 C 0.0201(2) 0.3543(11) 0.4189(5) 0.064(2) Uani 1 1 d . . .
H15 H -0.0068 0.4089 0.3962 0.077 Uiso 1 1 calc R . .
C16 C 0.0208(2) 0.1819(10) 0.4265(4) 0.0483(17) Uani 1 1 d . . .
H16 H -0.0057 0.1193 0.4091 0.058 Uiso 1 1 calc R . .
C17 C 0.06034(19) 0.0997(8) 0.4596(4) 0.0407(15) Uani 1 1 d . . .
H17 H 0.0608 -0.0184 0.4639 0.049 Uiso 1 1 calc R . .

loop_
_atom_site_aniso_label
_atom_site_aniso_U_11
_atom_site_aniso_U_22
_atom_site_aniso_U_33
_atom_site_aniso_U_23
_atom_site_aniso_U_13
_atom_site_aniso_U_12
Tc 0.0223(3) 0.0285(4) 0.0192(3) -0.0017(3) 0.0034(2) -0.0010(3)
Cl 0.0366(8) 0.0392(8) 0.0345(8) 0.0062(6) 0.0052(6) 0.0062(7)
P1 0.0228(7) 0.0350(8) 0.0231(7) -0.0009(6) 0.0053(6) -0.0016(6)
P2 0.0464(13) 0.0511(14) 0.0353(12) 0.000 0.0046(10) 0.000
F1 0.118(5) 0.057(4) 0.066(4) 0.000 0.002(4) 0.000
F2 0.058(3) 0.112(4) 0.090(3) 0.004(3) -0.003(2) -0.006(3)
F3 0.106(5) 0.073(5) 0.061(4) 0.000 0.006(3) 0.000
F4 0.099(3) 0.083(3) 0.049(2) 0.008(2) 0.020(2) 0.017(3)
O1 0.0257(19) 0.035(2) 0.0243(18) -0.0028(16) 0.0103(15) -0.0037(16)
N1 0.032(2) 0.026(2) 0.021(2) 0.0026(19) 0.0040(19) 0.002(2)
C1 0.027(3) 0.029(3) 0.022(3) 0.003(2) 0.000(2) -0.001(2)
C2 0.033(3) 0.036(3) 0.035(3) -0.005(3) 0.002(2) -0.004(3)
C3 0.044(4) 0.045(4) 0.028(3) -0.010(3) -0.002(3) 0.007(3)
C4 0.042(4) 0.051(4) 0.026(3) -0.007(3) 0.007(3) 0.001(3)
C5 0.032(3) 0.044(4) 0.030(3) -0.003(3) 0.010(2) -0.006(3)
C6 0.031(3) 0.039(3) 0.026(3) -0.001(3) 0.003(2) 0.002(3)
C7 0.037(3) 0.055(4) 0.034(3) 0.004(3) 0.010(3) 0.000(3)
C8 0.036(4) 0.069(5) 0.037(4) 0.009(3) 0.016(3) -0.003(3)
C9 0.055(4) 0.068(5) 0.064(5) 0.030(4) 0.021(4) 0.004(4)
C10 0.068(5) 0.054(5) 0.091(6) 0.035(4) 0.023(4) 0.023(4)
C11 0.044(4) 0.049(4) 0.051(4) 0.011(3) 0.016(3) 0.008(3)
C12 0.025(3) 0.039(3) 0.027(3) -0.001(2) 0.008(2) -0.001(2)
C13 0.034(3) 0.041(4) 0.062(4) 0.003(3) 0.007(3) 0.004(3)
C14 0.044(4) 0.051(4) 0.096(6) 0.029(4) 0.019(4) 0.016(4)
C15 0.044(5) 0.091(7) 0.058(5) 0.031(4) 0.013(4) 0.028(5)
C16 0.026(3) 0.077(5) 0.041(4) 0.007(3) -0.001(3) 0.004(3)
C17 0.036(3) 0.051(4) 0.034(3) -0.005(3) 0.000(3) 0.003(3)

loop_
_atom_type_symbol
_atom_type_description
_atom_type_scat_dispersion_real
_atom_type_scat_dispersion_imag
_atom_type_scat_source
C C 0.0033 0.0016 'International Tables Vol C Tables 4.2.6.8 and 6.1.1.4'
H H 0.0000 0.0000 'International Tables Vol C Tables 4.2.6.8 and 6.1.1.4'
N N 0.0061 0.0033 'International Tables Vol C Tables 4.2.6.8 and 6.1.1.4'
P P 0.1023 0.0942 'International Tables Vol C Tables 4.2.6.8 and 6.1.1.4'
Cl Cl 0.1484 0.1585 'International Tables Vol C Tables 4.2.6.8 and 6.1.1.4'
Tc Tc -1.4390 0.7593 'International Tables Vol C Tables 4.2.6.8 and 6.1.1.4'
O O 0.0106 0.0060 'International Tables Vol C Tables 4.2.6.8 and 6.1.1.4'
F F 0.0171 0.0103 'International Tables Vol C Tables 4.2.6.8 and 6.1.1.4'

loop_
_geom_angle_atom_site_label_1
_geom_angle_atom_site_label_2
_geom_angle_atom_site_label_3
_geom_angle
_geom_angle_site_symmetry_1
_geom_angle_site_symmetry_3
_geom_angle_publ_flag
O1 Tc O1 180.00(9) 7_556 . ?
O1 Tc N1 82.58(14) 7_556 7_556 ?
O1 Tc N1 97.42(14) . 7_556 ?
O1 Tc N1 97.42(14) 7_556 . ?
O1 Tc N1 82.58(14) . . ?
N1 Tc N1 180.0(2) 7_556 . ?
O1 Tc Cl 91.20(10) 7_556 . ?
O1 Tc Cl 88.80(10) . . ?
N1 Tc Cl 90.64(12) 7_556 . ?
N1 Tc Cl 89.36(12) . . ?
O1 Tc Cl 88.80(10) 7_556 7_556 ?
O1 Tc Cl 91.20(10) . 7_556 ?
N1 Tc Cl 89.36(12) 7_556 7_556 ?
N1 Tc Cl 90.64(12) . 7_556 ?
Cl Tc Cl 180.00(6) . 7_556 ?
O1 P1 C6 114.6(2) . . ?
O1 P1 C12 111.3(2) . . ?
C6 P1 C12 108.8(3) . . ?
O1 P1 C1 106.2(2) . . ?
C6 P1 C1 109.2(3) . . ?
C12 P1 C1 106.4(2) . . ?
F1 P2 F2 90.3(2) . . ?
F1 P2 F2 90.3(2) . 2 ?
F2 P2 F2 179.4(4) . 2 ?
F1 P2 F4 90.25(18) . 2 ?
F2 P2 F4 90.4(2) . 2 ?
F2 P2 F4 89.6(2) 2 2 ?
F1 P2 F4 90.25(18) . . ?
F2 P2 F4 89.6(2) . . ?
F2 P2 F4 90.4(2) 2 . ?
F4 P2 F4 179.5(4) 2 . ?
F1 P2 F3 180.000(2) . . ?
F2 P2 F3 89.7(2) . . ?
F2 P2 F3 89.7(2) 2 . ?
F4 P2 F3 89.75(18) 2 . ?
F4 P2 F3 89.75(18) . . ?
P1 O1 Tc 118.09(18) . . ?
C5 N1 C1 117.9(5) . . ?
C5 N1 Tc 123.3(4) . . ?
C1 N1 Tc 118.7(3) . . ?
N1 C1 C2 122.1(5) . . ?
N1 C1 P1 113.3(4) . . ?
C2 C1 P1 124.2(4) . . ?
C1 C2 C3 119.5(5) . . ?
C4 C3 C2 118.2(5) . . ?
C3 C4 C5 119.3(5) . . ?
N1 C5 C4 123.0(5) . . ?
C11 C6 C7 118.7(5) . . ?
C11 C6 P1 122.1(4) . . ?
C7 C6 P1 119.1(5) . . ?
C8 C7 C6 120.3(6) . . ?
C9 C8 C7 120.3(6) . . ?
C8 C9 C10 120.5(6) . . ?
C9 C10 C11 119.9(7) . . ?
C6 C11 C10 120.2(6) . . ?
C13 C12 C17 119.4(5) . . ?
C13 C12 P1 120.0(4) . . ?
C17 C12 P1 120.4(4) . . ?
C14 C13 C12 120.1(6) . . ?
C13 C14 C15 119.9(7) . . ?
C16 C15 C14 120.5(6) . . ?
C15 C16 C17 120.4(7) . . ?
C16 C17 C12 119.7(6) . . ?

loop_
_geom_bond_atom_site_label_1
_geom_bond_atom_site_label_2
_geom_bond_distance
_geom_bond_site_symmetry_2
_geom_bond_publ_flag
Tc O1 2.107(3) 7_556 ?
Tc O1 2.107(3) . ?
Tc N1 2.122(4) 7_556 ?
Tc N1 2.122(4) . ?
Tc Cl 2.3514(17) . ?
Tc Cl 2.3514(17) 7_556 ?
P1 O1 1.520(4) . ?
P1 C6 1.780(6) . ?
P1 C12 1.783(6) . ?
P1 C1 1.815(5) . ?
P2 F1 1.570(6) . ?
P2 F2 1.589(4) . ?
P2 F2 1.589(4) 2 ?
P2 F4 1.595(4) 2 ?
P2 F4 1.595(4) . ?
P2 F3 1.595(7) . ?
N1 C5 1.328(6) . ?
N1 C1 1.360(6) . ?
C1 C2 1.375(7) . ?
C2 C3 1.392(7) . ?
C3 C4 1.376(8) . ?
C4 C5 1.384(8) . ?
C6 C11 1.385(8) . ?
C6 C7 1.402(7) . ?
C7 C8 1.380(8) . ?
C8 C9 1.361(10) . ?
C9 C10 1.378(9) . ?
C10 C11 1.391(9) . ?
C12 C13 1.386(8) . ?
C12 C17 1.398(8) . ?
C13 C14 1.368(9) . ?
C14 C15 1.387(10) . ?
C15 C16 1.360(10) . ?
C16 C17 1.373(8) . ?
